data_7230431
loop_
_publ_author_name
'Seiler, Vanessa Kristina'
'Callebaut, Kevin'
'Robeyns, Koen'
'Tumanov, Nikolay'
'Wouters, Johan'
'Champagne, Beno\^it'
'Leyssens, Tom'

_publ_section_title
;
 Acidochromic spiropyran--merocyanine stabilisation in the solid state
;
_journal_issue 24
_journal_name_full CrystEngComm
_journal_page_first 3318
_journal_paper_doi 10.1039/C8CE00291F
_journal_volume 20
_journal_year 2018
_chemical_formula_moiety 'C19 H19 N2 O3, H O4 S'
_chemical_formula_sum 'C19 H20 N2 O7 S'
_chemical_formula_weight 420.43
_chemical_name_common '2-[(E)-2-(2-hydroxy-5-nitrophenyl)ethenyl]-1,3,3-trimethyl-3H-indol-1-ium hydrogen sulfate'
_chemical_name_systematic '2-[(E)-2-(2-hydroxy-5-nitrophenyl)ethenyl]-1,3,3-trimethyl-3H-indol-1-ium hydrogen sulfate'
_space_group_crystal_system monoclinic
_space_group_IT_number 14
_space_group_name_Hall '-P 2ybc'
_space_group_name_H-M_alt 'P 1 21/c 1'
_symmetry_space_group_name_Hall '-P 2ybc'
_symmetry_space_group_name_H-M 'P 1 21/c 1'
_atom_sites_solution_hydrogens mixed
_atom_sites_solution_primary dual
_atom_sites_solution_secondary difmap
_audit_creation_method SHELXL-2014/7
_audit_update_record
;
2018-02-15 deposited with the CCDC.
2018-04-06 downloaded from the CCDC.
;
_cell_angle_alpha 90
_cell_angle_beta 104.70(3)
_cell_angle_gamma 90
_cell_formula_units_Z 4
_cell_length_a 11.768(3)
_cell_length_b 25.295(5)
_cell_length_c 7.006(2)
_cell_measurement_reflns_used 1148
_cell_measurement_temperature 293(2)
_cell_measurement_theta_max 53.8490
_cell_measurement_theta_min 6.7800
_cell_volume 2017.2(9)
_computing_cell_refinement 'CrysAlisPro 1.171.38.46 (Rigaku OD, 2015)'
_computing_data_collection 'CrysAlisPro 1.171.38.46 (Rigaku OD, 2015)'
_computing_data_reduction 'CrysAlisPro 1.171.38.46 (Rigaku OD, 2015)'
_computing_structure_refinement 'SHELXL-2014/7 (Sheldrick, 2014)'
_computing_structure_solution 'SHELXT (Sheldrick, 2015)'
_diffrn_ambient_temperature 293(2)
_diffrn_detector_area_resol_mean 5.1856
_diffrn_measured_fraction_theta_full 0.965
_diffrn_measured_fraction_theta_max 0.965
_diffrn_measurement_device_type
;
Oxford Diffraction Xcalibur, Ruby, Gemini ultra
;
_diffrn_measurement_method '\w scans'
_diffrn_radiation_monochromator 'multilayer mirror'
_diffrn_radiation_type CuK\a
_diffrn_radiation_wavelength 1.54184
_diffrn_reflns_av_unetI/netI 0.0392
_diffrn_reflns_Laue_measured_fraction_full 0.965
_diffrn_reflns_Laue_measured_fraction_max 0.965
_diffrn_reflns_limit_h_max 11
_diffrn_reflns_limit_h_min -11
_diffrn_reflns_limit_k_max 25
_diffrn_reflns_limit_k_min -25
_diffrn_reflns_limit_l_max 6
_diffrn_reflns_limit_l_min -6
_diffrn_reflns_number 3479
_diffrn_reflns_point_group_measured_fraction_full 0.965
_diffrn_reflns_point_group_measured_fraction_max 0.965
_diffrn_reflns_theta_full 50.534
_diffrn_reflns_theta_max 50.534
_diffrn_reflns_theta_min 4.259
_diffrn_source 'fine-focus sealed tube'
_exptl_absorpt_coefficient_mu 1.817
_exptl_absorpt_correction_T_max 1.00000
_exptl_absorpt_correction_T_min 0.43995
_exptl_absorpt_correction_type multi-scan
_exptl_absorpt_process_details
;
CrysAlisPro, Agilent Technologies,
Version 1.171.37.35 (release 13-08-2014 CrysAlis171 .NET)
(compiled Aug 13 2014,18:06:01)
Empirical absorption correction using spherical harmonics,
 implemented in SCALE3 ABSPACK scaling algorithm.
;
_exptl_crystal_colour yellow
_exptl_crystal_density_diffrn 1.384
_exptl_crystal_description block
_exptl_crystal_F_000 880
_exptl_crystal_recrystallization_method 'Re-crystallisation from solvent: Acetonitrile'
_exptl_crystal_size_max 0.35
_exptl_crystal_size_mid 0.11
_exptl_crystal_size_min 0.056
_refine_diff_density_max 0.124
_refine_diff_density_min -0.177
_refine_diff_density_rms 0.032
_refine_ls_extinction_method none
_refine_ls_goodness_of_fit_ref 1.027
_refine_ls_hydrogen_treatment constr
_refine_ls_matrix_type full
_refine_ls_number_parameters 332
_refine_ls_number_reflns 3479
_refine_ls_number_restraints 121
_refine_ls_restrained_S_all 1.044
_refine_ls_R_factor_all 0.1193
_refine_ls_R_factor_gt 0.0611
_refine_ls_shift/su_max 0.000
_refine_ls_shift/su_mean 0.000
_refine_ls_structure_factor_coef Fsqd
_refine_ls_weighting_details 'w=1/[\s^2^(Fo^2^)+(0.0500P)^2^+0.3000P] where P=(Fo^2^+2Fc^2^)/3'
_refine_ls_weighting_scheme calc
_refine_ls_wR_factor_gt 0.1371
_refine_ls_wR_factor_ref 0.1500
_reflns_Friedel_coverage 0.000
_reflns_number_gt 1505
_reflns_number_total 3479
_reflns_threshold_expression 'I > 2\s(I)'
_cod_data_source_file c8ce00291f2.cif
_cod_data_source_block nt0143_Vanessa_KC-SPNO2_H2SO4_ACN
_cod_depositor_comments 'Adding full bibliography for 7230424--7230439.cif.'
_cod_original_cell_volume 2017.2(10)
_cod_database_code 7230431
_shelx_shelxl_version_number 2014/7
_shelx_space_group_comment
;
The symmetry employed for this shelxl refinement is uniquely defined
by the following loop, which should always be used as a source of
symmetry information in preference to the above space-group names.
They are only intended as comments.
;

loop_
_space_group_symop_operation_xyz
'x, y, z'
'-x, y+1/2, -z+1/2'
'-x, -y, -z'
'x, -y-1/2, z-1/2'

loop_
_atom_site_label
_atom_site_type_symbol
_atom_site_fract_x
_atom_site_fract_y
_atom_site_fract_z
_atom_site_U_iso_or_equiv
_atom_site_adp_type
_atom_site_occupancy
_atom_site_site_symmetry_order
_atom_site_calc_flag
_atom_site_refinement_flags_posn
_atom_site_refinement_flags_adp
_atom_site_refinement_flags_occupancy
_atom_site_disorder_assembly
_atom_site_disorder_group
S1 S 0.9496(9) -0.0754(3) 0.4570(18) 0.213(10) Uani 0.452(4) 1 d G U P A 1
O2 O 0.8667(15) -0.1197(5) 0.438(3) 0.211(11) Uani 0.452(4) 1 d G U P A 1
O3 O 1.0494(13) -0.0908(6) 0.377(3) 0.221(8) Uani 0.452(4) 1 d G U P A 1
O4 O 0.9940(19) -0.0612(8) 0.6661(17) 0.201(10) Uani 0.452(4) 1 d G U P A 1
H4 H 1.0403 -0.0365 0.6762 0.302 Uiso 0.452(4) 1 calc R U P A 1
O5 O 0.8888(13) -0.0298(4) 0.345(3) 0.208(7) Uani 0.452(4) 1 d G U P A 1
S1B S 0.9546(9) -0.0727(3) 0.4981(19) 0.171(8) Uani 0.324(4) 1 d G U P B 2
O2B O 0.8770(15) -0.1161(5) 0.406(3) 0.169(12) Uani 0.324(4) 1 d G U P B 2
O3B O 1.0083(18) -0.0480(7) 0.352(2) 0.125(8) Uani 0.324(4) 1 d G U P B 2
O4B O 1.0481(13) -0.0932(7) 0.662(3) 0.210(11) Uani 0.324(4) 1 d G U P B 2
O5B O 0.8850(12) -0.0328(5) 0.572(3) 0.140(5) Uani 0.324(4) 1 d G U P B 2
H5B H 0.9279 -0.0084 0.6235 0.209 Uiso 0.324(4) 1 calc R U P B 2
S1C S 0.9542(15) -0.0801(6) 0.440(3) 0.148(12) Uani 0.223(4) 1 d G U P C 3
O2C O 0.989(2) -0.1360(7) 0.459(5) 0.276(13) Uani 0.223(4) 1 d G U P C 3
O3C O 1.017(3) -0.0508(11) 0.617(3) 0.160(14) Uani 0.223(4) 1 d G U P C 3
H3C H 0.9976 -0.0196 0.6064 0.240 Uiso 0.223(4) 1 calc R U P C 3
O4C O 0.8271(15) -0.0757(11) 0.421(5) 0.235(13) Uani 0.223(4) 1 d G U P C 3
O5C O 0.983(3) -0.0574(11) 0.265(3) 0.170(14) Uani 0.223(4) 1 d G U P C 3
O11 O 0.1210(4) 0.28029(15) 0.0672(8) 0.196(2) Uani 1 1 d . . . . .
H11 H 0.1095 0.3122 0.0681 0.294 Uiso 1 1 d R U . . .
O33 O -0.3853(5) 0.1937(3) -0.2062(10) 0.249(3) Uani 1 1 d . . . . .
O34 O -0.2928(5) 0.1207(2) -0.1373(12) 0.240(3) Uani 1 1 d . . . . .
N30 N 0.2982(4) 0.0500(2) 0.1488(9) 0.1540(18) Uani 1 1 d . . . . .
N32 N -0.2926(7) 0.1689(3) -0.1521(13) 0.197(2) Uani 1 1 d . . . . .
C12 C 0.0198(7) 0.2548(3) 0.0142(11) 0.147(2) Uani 1 1 d . . . . .
C13 C -0.0858(8) 0.2804(3) -0.0414(11) 0.170(3) Uani 1 1 d . . . . .
H13 H -0.0865 0.3172 -0.0415 0.205 Uiso 1 1 calc R U . . .
C14 C -0.1904(8) 0.2539(3) -0.0967(10) 0.158(2) Uani 1 1 d . . . . .
H14 H -0.2617 0.2717 -0.1368 0.190 Uiso 1 1 calc R U . . .
C15 C -0.1846(7) 0.1988(3) -0.0898(11) 0.147(2) Uani 1 1 d . . . . .
C16 C -0.0813(7) 0.1715(2) -0.0381(9) 0.153(2) Uani 1 1 d . . . . .
H16 H -0.0811 0.1348 -0.0404 0.184 Uiso 1 1 calc R U . . .
C17 C 0.0219(6) 0.1989(2) 0.0170(10) 0.138(2) Uani 1 1 d . . . . .
C18 C 0.1352(5) 0.1744(2) 0.0742(10) 0.165(2) Uani 1 1 d . . . . .
H18 H 0.1992 0.1972 0.1094 0.199 Uiso 1 1 calc R U . . .
C19 C 0.1608(5) 0.1219(2) 0.0832(9) 0.159(2) Uani 1 1 d . . . . .
H19 H 0.0987 0.0981 0.0491 0.191 Uiso 1 1 calc R U . . .
C20 C 0.2770(6) 0.1011(3) 0.1416(10) 0.1404(19) Uani 1 1 d . . . . .
C21 C 0.3896(6) 0.1316(3) 0.2052(17) 0.160(2) Uani 1 1 d . . . . .
C22 C 0.4086(7) 0.1663(3) 0.0329(14) 0.214(4) Uani 1 1 d . . . . .
H22A H 0.3437 0.1902 -0.0092 0.321 Uiso 1 1 calc R U . . .
H22B H 0.4138 0.1439 -0.0753 0.321 Uiso 1 1 calc R U . . .
H22C H 0.4800 0.1861 0.0767 0.321 Uiso 1 1 calc R U . . .
C23 C 0.3948(6) 0.1649(3) 0.3931(13) 0.203(3) Uani 1 1 d . . . . .
H23A H 0.4715 0.1802 0.4386 0.305 Uiso 1 1 calc R U . . .
H23B H 0.3792 0.1425 0.4942 0.305 Uiso 1 1 calc R U . . .
H23C H 0.3370 0.1924 0.3628 0.305 Uiso 1 1 calc R U . . .
C24 C 0.4768(7) 0.0881(3) 0.2462(11) 0.154(2) Uani 1 1 d . . . . .
C25 C 0.5965(7) 0.0889(3) 0.3090(12) 0.188(3) Uani 1 1 d . . . . .
H25 H 0.6362 0.1210 0.3345 0.226 Uiso 1 1 calc R U . . .
C26 C 0.6583(7) 0.0420(5) 0.3343(13) 0.195(3) Uani 1 1 d . . . . .
H26 H 0.7399 0.0424 0.3730 0.233 Uiso 1 1 calc R U . . .
C27 C 0.5990(8) -0.0051(4) 0.3025(12) 0.182(3) Uani 1 1 d . . . . .
H27 H 0.6415 -0.0365 0.3253 0.218 Uiso 1 1 calc R U . . .
C28 C 0.4785(7) -0.0074(3) 0.2377(10) 0.165(2) Uani 1 1 d . . . . .
H28 H 0.4388 -0.0394 0.2118 0.198 Uiso 1 1 calc R U . . .
C29 C 0.4202(6) 0.0398(3) 0.2133(11) 0.151(2) Uani 1 1 d . . . . .
C31 C 0.2121(5) 0.0070(2) 0.1017(12) 0.196(3) Uani 1 1 d . . . . .
H31A H 0.2138 -0.0084 -0.0228 0.294 Uiso 1 1 calc R U . . .
H31B H 0.1350 0.0207 0.0941 0.294 Uiso 1 1 calc R U . . .
H31C H 0.2312 -0.0195 0.2029 0.294 Uiso 1 1 calc R U . . .

loop_
_atom_site_aniso_label
_atom_site_aniso_U_11
_atom_site_aniso_U_22
_atom_site_aniso_U_33
_atom_site_aniso_U_23
_atom_site_aniso_U_13
_atom_site_aniso_U_12
S1 0.23(2) 0.047(8) 0.34(2) -0.026(10) 0.024(14) 0.024(9)
O2 0.184(19) 0.106(15) 0.36(3) 0.008(15) 0.095(18) -0.013(13)
O3 0.211(15) 0.109(13) 0.36(3) -0.020(13) 0.108(15) 0.007(11)
O4 0.24(2) 0.093(14) 0.276(19) 0.060(13) 0.081(15) -0.052(15)
O5 0.155(11) 0.110(10) 0.31(2) 0.007(11) -0.031(13) 0.002(9)
S1B 0.096(10) 0.106(13) 0.294(18) -0.004(13) 0.017(10) -0.031(7)
O2B 0.122(18) 0.029(12) 0.32(3) -0.010(14) -0.009(17) -0.041(12)
O3B 0.176(18) 0.090(13) 0.109(15) -0.044(12) 0.035(14) -0.063(13)
O4B 0.178(16) 0.082(15) 0.32(2) 0.058(14) -0.037(17) -0.007(11)
O5B 0.127(12) 0.102(12) 0.191(16) -0.001(11) 0.041(11) 0.012(9)
S1C 0.118(19) 0.110(19) 0.21(2) -0.010(14) 0.027(14) 0.043(16)
O2C 0.24(3) 0.141(19) 0.43(4) 0.02(2) 0.06(3) -0.037(19)
O3C 0.16(2) 0.16(3) 0.15(2) 0.079(17) 0.01(2) -0.07(2)
O4C 0.141(18) 0.14(3) 0.40(4) -0.03(4) 0.03(2) -0.013(17)
O5C 0.23(3) 0.10(3) 0.14(2) -0.071(17) -0.015(19) -0.09(2)
O11 0.136(3) 0.096(3) 0.338(6) -0.006(4) 0.027(4) -0.002(3)
O33 0.137(4) 0.233(6) 0.346(8) -0.002(6) 0.008(5) 0.014(4)
O34 0.157(4) 0.148(4) 0.390(8) -0.009(7) 0.023(4) -0.023(4)
N30 0.119(4) 0.096(4) 0.238(6) 0.007(5) 0.027(4) 0.022(4)
N32 0.135(6) 0.158(6) 0.282(7) 0.015(7) 0.024(6) 0.012(6)
C12 0.126(6) 0.102(5) 0.206(7) 0.002(5) 0.030(5) 0.017(5)
C13 0.145(6) 0.113(5) 0.244(8) -0.005(6) 0.031(6) -0.004(6)
C14 0.176(7) 0.107(5) 0.192(7) 0.013(6) 0.048(6) 0.035(5)
C15 0.107(5) 0.137(6) 0.188(6) -0.001(6) 0.018(4) -0.004(5)
C16 0.122(5) 0.113(4) 0.214(7) -0.006(5) 0.022(5) 0.007(5)
C17 0.113(5) 0.087(4) 0.200(6) 0.004(5) 0.017(5) 0.009(4)
C18 0.128(5) 0.096(4) 0.254(7) 0.005(5) 0.016(5) 0.003(4)
C19 0.125(5) 0.081(4) 0.250(7) 0.010(5) 0.010(5) 0.002(3)
C20 0.111(5) 0.102(5) 0.199(6) 0.004(5) 0.023(5) 0.011(4)
C21 0.119(5) 0.102(4) 0.254(9) 0.012(7) 0.037(6) -0.007(4)
C22 0.158(7) 0.152(8) 0.331(10) 0.049(8) 0.060(6) -0.002(6)
C23 0.145(6) 0.131(7) 0.300(10) -0.042(7) -0.005(6) 0.006(6)
C24 0.113(5) 0.125(6) 0.217(7) 0.008(5) 0.027(5) 0.003(5)
C25 0.123(6) 0.144(6) 0.281(9) 0.002(7) 0.022(6) 0.015(5)
C26 0.123(6) 0.202(8) 0.248(9) 0.008(9) 0.028(6) 0.005(7)
C27 0.134(7) 0.182(8) 0.224(8) 0.022(7) 0.032(6) 0.037(6)
C28 0.121(6) 0.142(6) 0.223(8) 0.010(5) 0.028(5) 0.030(4)
C29 0.124(5) 0.104(5) 0.218(7) 0.014(5) 0.032(5) 0.023(5)
C31 0.130(5) 0.080(4) 0.356(9) 0.005(6) 0.022(6) -0.013(4)

loop_
_atom_type_symbol
_atom_type_description
_atom_type_scat_dispersion_real
_atom_type_scat_dispersion_imag
_atom_type_scat_source
C C 0.0181 0.0091 'International Tables Vol C Tables 4.2.6.8 and 6.1.1.4'
H H 0.0000 0.0000 'International Tables Vol C Tables 4.2.6.8 and 6.1.1.4'
N N 0.0311 0.0180 'International Tables Vol C Tables 4.2.6.8 and 6.1.1.4'
O O 0.0492 0.0322 'International Tables Vol C Tables 4.2.6.8 and 6.1.1.4'
S S 0.3331 0.5567 'International Tables Vol C Tables 4.2.6.8 and 6.1.1.4'

loop_
_geom_angle_atom_site_label_1
_geom_angle_atom_site_label_2
_geom_angle_atom_site_label_3
_geom_angle
O2 S1 O4 109.7
O2 S1 O5 109.1
O4 S1 O5 109.8
O2 S1 O3 109.9
O4 S1 O3 109.0
O5 S1 O3 109.3
S1 O4 H4 109.5
O2B S1B O4B 109.7
O2B S1B O3B 109.9
O4B S1B O3B 109.0
O2B S1B O5B 109.1
O4B S1B O5B 109.8
O3B S1B O5B 109.3
S1B O5B H5B 109.5
O2C S1C O4C 109.7
O2C S1C O5C 109.1
O4C S1C O5C 109.8
O2C S1C O3C 109.9
O4C S1C O3C 109.0
O5C S1C O3C 109.3
S1C O3C H3C 109.5
C12 O11 H11 110.2
C20 N30 C29 110.9(5)
C20 N30 C31 127.4(5)
C29 N30 C31 121.7(5)
O34 N32 O33 120.8(8)
O34 N32 C15 121.0(7)
O33 N32 C15 117.9(7)
O11 C12 C13 122.4(6)
O11 C12 C17 118.2(6)
C13 C12 C17 119.3(7)
C12 C13 C14 122.3(6)
C12 C13 H13 118.8
C14 C13 H13 118.8
C13 C14 C15 116.5(7)
C13 C14 H14 121.7
C15 C14 H14 121.7
C16 C15 C14 123.1(7)
C16 C15 N32 118.1(7)
C14 C15 N32 118.6(8)
C15 C16 C17 119.1(6)
C15 C16 H16 120.4
C17 C16 H16 120.4
C16 C17 C12 119.5(6)
C16 C17 C18 123.8(5)
C12 C17 C18 116.7(6)
C19 C18 C17 128.0(5)
C19 C18 H18 116.0
C17 C18 H18 116.0
C18 C19 C20 124.0(5)
C18 C19 H19 118.0
C20 C19 H19 118.0
N30 C20 C19 122.2(6)
N30 C20 C21 110.5(5)
C19 C20 C21 127.3(5)
C24 C21 C20 101.0(5)
C24 C21 C23 111.2(7)
C20 C21 C23 111.9(7)
C24 C21 C22 109.9(7)
C20 C21 C22 110.5(7)
C23 C21 C22 111.8(6)
C21 C22 H22A 109.5
C21 C22 H22B 109.5
H22A C22 H22B 109.5
C21 C22 H22C 109.5
H22A C22 H22C 109.5
H22B C22 H22C 109.5
C21 C23 H23A 109.5
C21 C23 H23B 109.5
H23A C23 H23B 109.5
C21 C23 H23C 109.5
H23A C23 H23C 109.5
H23B C23 H23C 109.5
C25 C24 C29 118.9(7)
C25 C24 C21 131.1(7)
C29 C24 C21 110.1(6)
C24 C25 C26 119.7(7)
C24 C25 H25 120.2
C26 C25 H25 120.2
C27 C26 C25 119.8(7)
C27 C26 H26 120.1
C25 C26 H26 120.1
C26 C27 C28 121.9(7)
C26 C27 H27 119.0
C28 C27 H27 119.0
C29 C28 C27 116.6(7)
C29 C28 H28 121.7
C27 C28 H28 121.7
C28 C29 C24 123.1(7)
C28 C29 N30 129.4(7)
C24 C29 N30 107.5(6)
N30 C31 H31A 109.5
N30 C31 H31B 109.5
H31A C31 H31B 109.5
N30 C31 H31C 109.5
H31A C31 H31C 109.5
H31B C31 H31C 109.5

loop_
_geom_bond_atom_site_label_1
_geom_bond_atom_site_label_2
_geom_bond_distance
S1 O2 1.4693
S1 O4 1.4701
S1 O5 1.4738
S1 O3 1.4739
O4 H4 0.8200
S1B O2B 1.4693
S1B O4B 1.4701
S1B O3B 1.4738
S1B O5B 1.4739
O5B H5B 0.8200
S1C O2C 1.4693
S1C O4C 1.4701
S1C O5C 1.4738
S1C O3C 1.4739
O3C H3C 0.8200
O11 C12 1.322(6)
O11 H11 0.8194
O33 N32 1.232(6)
O34 N32 1.224(6)
N30 C20 1.317(6)
N30 C29 1.415(7)
N30 C31 1.466(6)
N32 C15 1.447(8)
C12 C13 1.368(8)
C12 C17 1.412(7)
C13 C14 1.369(7)
C13 H13 0.9300
C14 C15 1.396(7)
C14 H14 0.9300
C15 C16 1.364(7)
C16 C17 1.366(7)
C16 H16 0.9300
C17 C18 1.433(7)
C18 C19 1.359(7)
C18 H18 0.9300
C19 C20 1.425(7)
C19 H19 0.9300
C20 C21 1.499(7)
C21 C24 1.484(7)
C21 C23 1.549(9)
C21 C22 1.553(9)
C22 H22A 0.9600
C22 H22B 0.9600
C22 H22C 0.9600
C23 H23A 0.9600
C23 H23B 0.9600
C23 H23C 0.9600
C24 C25 1.365(7)
C24 C29 1.380(7)
C25 C26 1.379(9)
C25 H25 0.9300
C26 C27 1.371(8)
C26 H26 0.9300
C27 C28 1.376(8)
C27 H27 0.9300
C28 C29 1.367(7)
C28 H28 0.9300
C31 H31A 0.9600
C31 H31B 0.9600
C31 H31C 0.9600

loop_
_geom_torsion_atom_site_label_1
_geom_torsion_atom_site_label_2
_geom_torsion_atom_site_label_3
_geom_torsion_atom_site_label_4
_geom_torsion
O11 C12 C13 C14 179.8(7)
C17 C12 C13 C14 -0.7(12)
C12 C13 C14 C15 1.3(12)
C13 C14 C15 C16 -2.3(12)
C13 C14 C15 N32 -178.3(7)
O34 N32 C15 C16 8.4(14)
O33 N32 C15 C16 -177.1(8)
O34 N32 C15 C14 -175.5(9)
O33 N32 C15 C14 -0.9(13)
C14 C15 C16 C17 2.6(11)
N32 C15 C16 C17 178.6(7)
C15 C16 C17 C12 -1.8(11)
C15 C16 C17 C18 180.0(7)
O11 C12 C17 C16 -179.6(6)
C13 C12 C17 C16 0.8(11)
O11 C12 C17 C18 -1.2(10)
C13 C12 C17 C18 179.2(7)
C16 C17 C18 C19 0.4(12)
C12 C17 C18 C19 -178.0(7)
C17 C18 C19 C20 179.8(7)
C29 N30 C20 C19 -179.3(6)
C31 N30 C20 C19 -0.2(12)
C29 N30 C20 C21 -0.2(9)
C31 N30 C20 C21 178.9(7)
C18 C19 C20 N30 179.9(7)
C18 C19 C20 C21 1.0(12)
N30 C20 C21 C24 0.7(10)
C19 C20 C21 C24 179.7(7)
N30 C20 C21 C23 -117.7(7)
C19 C20 C21 C23 61.3(10)
N30 C20 C21 C22 117.0(7)
C19 C20 C21 C22 -64.0(10)
C20 C21 C24 C25 179.6(8)
C23 C21 C24 C25 -61.5(11)
C22 C21 C24 C25 62.9(12)
C20 C21 C24 C29 -1.0(10)
C23 C21 C24 C29 117.9(7)
C22 C21 C24 C29 -117.7(7)
C29 C24 C25 C26 1.3(12)
C21 C24 C25 C26 -179.4(10)
C24 C25 C26 C27 -2.1(14)
C25 C26 C27 C28 2.6(15)
C26 C27 C28 C29 -2.3(13)
C27 C28 C29 C24 1.5(12)
C27 C28 C29 N30 179.7(7)
C25 C24 C29 C28 -1.0(12)
C21 C24 C29 C28 179.5(8)
C25 C24 C29 N30 -179.6(7)
C21 C24 C29 N30 0.9(9)
C20 N30 C29 C28 -178.9(8)
C31 N30 C29 C28 2.0(12)
C20 N30 C29 C24 -0.4(9)
C31 N30 C29 C24 -179.6(7)
